data_4346521
loop_
_publ_author_name
'Osman, Khalid M.'
'Powell, Douglas R.'
'Wehmschulte, Rudolf J.'

_publ_section_title
;
 Synthesis and reactivity of indium(I)
 1-carba-closo-undecachlorododecaborate.
;
_journal_issue 18
_journal_name_full 'Inorganic chemistry'
_journal_page_first 9195
_journal_page_last 9200
_journal_paper_doi 10.1021/acs.inorgchem.5b01629
_journal_volume 54
_journal_year 2015
_chemical_formula_moiety 'In, C26 H27 P, C H B11 Cl11, 0.5(C6 H5 F)'
_chemical_formula_sum 'C30 H30.5 B11 Cl11 F0.5 In P'
_chemical_formula_weight 1055.19
_space_group_crystal_system triclinic
_space_group_IT_number 2
_space_group_name_Hall '-P 1'
_space_group_name_H-M_alt 'P -1'
_atom_sites_solution_hydrogens mixed
_audit_creation_method SHELXL-2014/7
_cell_angle_alpha 92.3625(14)
_cell_angle_beta 109.8192(13)
_cell_angle_gamma 101.0265(13)
_cell_formula_units_Z 2
_cell_length_a 12.0234(9)
_cell_length_b 13.6914(10)
_cell_length_c 14.0875(10)
_cell_measurement_reflns_used 7772
_cell_measurement_temperature 100(2)
_cell_measurement_theta_max 30.93
_cell_measurement_theta_min 2.33
_cell_volume 2127.2(3)
_computing_cell_refinement 'Bruker SAINT'
_computing_data_collection 'Bruker APEX2'
_computing_data_reduction 'Bruker SAINT'
_computing_molecular_graphics 'Bruker SHELXTL'
_computing_publication_material 'Bruker SHELXTL'
_computing_structure_refinement 'SHELXL-2014 (Sheldrick 2014)'
_computing_structure_solution 'SHELXS-97 (Sheldrick 2008)'
_diffrn_ambient_temperature 100(2)
_diffrn_measured_fraction_theta_full 1.000
_diffrn_measured_fraction_theta_max 0.938
_diffrn_measurement_device_type 'Bruker APEX CCD'
_diffrn_measurement_method '\f and \w scans'
_diffrn_radiation_type MoK\a
_diffrn_radiation_wavelength 0.71073
_diffrn_reflns_av_R_equivalents 0.0262
_diffrn_reflns_av_unetI/netI 0.0229
_diffrn_reflns_Laue_measured_fraction_full 1.000
_diffrn_reflns_Laue_measured_fraction_max 0.938
_diffrn_reflns_limit_h_max 17
_diffrn_reflns_limit_h_min -17
_diffrn_reflns_limit_k_max 19
_diffrn_reflns_limit_k_min -19
_diffrn_reflns_limit_l_max 20
_diffrn_reflns_limit_l_min -19
_diffrn_reflns_number 55375
_diffrn_reflns_point_group_measured_fraction_full 1.000
_diffrn_reflns_point_group_measured_fraction_max 0.938
_diffrn_reflns_theta_full 25.242
_diffrn_reflns_theta_max 31.205
_diffrn_reflns_theta_min 1.525
_exptl_absorpt_coefficient_mu 1.313
_exptl_absorpt_correction_T_max 0.779
_exptl_absorpt_correction_T_min 0.679
_exptl_absorpt_correction_type multi-scan
_exptl_absorpt_process_details 'SADABS (Bruker, 2002)'
_exptl_crystal_colour colourless
_exptl_crystal_density_diffrn 1.647
_exptl_crystal_description block
_exptl_crystal_F_000 1042
_exptl_crystal_size_max 0.320
_exptl_crystal_size_mid 0.200
_exptl_crystal_size_min 0.200
_refine_diff_density_max 0.930
_refine_diff_density_min -0.410
_refine_diff_density_rms 0.065
_refine_ls_extinction_method none
_refine_ls_goodness_of_fit_ref 1.025
_refine_ls_hydrogen_treatment mixed
_refine_ls_matrix_type full
_refine_ls_number_parameters 506
_refine_ls_number_reflns 12937
_refine_ls_number_restraints 0
_refine_ls_restrained_S_all 1.025
_refine_ls_R_factor_all 0.0284
_refine_ls_R_factor_gt 0.0234
_refine_ls_shift/su_max 0.001
_refine_ls_shift/su_mean 0.000
_refine_ls_structure_factor_coef Fsqd
_refine_ls_weighting_details 'w=1/[\s^2^(Fo^2^)+(0.0270P)^2^+0.8900P] where P=(Fo^2^+2Fc^2^)/3'
_refine_ls_weighting_scheme calc
_refine_ls_wR_factor_gt 0.0559
_refine_ls_wR_factor_ref 0.0586
_reflns_Friedel_coverage 0.000
_reflns_number_gt 11532
_reflns_number_total 12937
_reflns_threshold_expression 'I > 2\s(I)'
_cod_data_source_file ic5b01629_si_002.cif
_cod_data_source_block compound_6
_cod_depositor_comments
;
The following automatic conversions were performed:

data name '_iucr_refine_instruction_details' was replaced with
'_iucr_refine_instructions_details' as specified in the replacement
file 'data/replacement-values/replacement_tags.lst'.

Automatic conversion script
Id: cif_correct_tags 9268 2022-04-12 08:56:07Z antanas 
;
_cod_original_formula_sum 'C30 H30.50 B11 Cl11 F0.50 In P'
_cod_database_code 4346521
_shelx_space_group_comment
; 
The symmetry employed for this shelxl refinement is uniquely defined 
by the following loop, which should always be used as a source of 
symmetry information in preference to the above space-group names. 
They are only intended as comments. 
;
_shelx_estimated_absorpt_t_min 0.679
_shelx_estimated_absorpt_t_max 0.779

loop_
_space_group_symop_operation_xyz
'x, y, z'
'-x, -y, -z'

loop_
_atom_site_label
_atom_site_type_symbol
_atom_site_fract_x
_atom_site_fract_y
_atom_site_fract_z
_atom_site_U_iso_or_equiv
_atom_site_adp_type
_atom_site_occupancy
_atom_site_site_symmetry_order
_atom_site_calc_flag
_atom_site_refinement_flags_posn
_atom_site_refinement_flags_adp
_atom_site_refinement_flags_occupancy
_atom_site_disorder_assembly
_atom_site_disorder_group
In1 In 0.32403(2) 0.56683(2) 0.34000(2) 0.02008(3) Uani 1 1 d . . . . .
P1 P 0.03210(3) 0.62244(3) 0.10224(3) 0.01532(6) Uani 1 1 d . . . . .
C1 C 0.02523(12) 0.54350(10) 0.19772(11) 0.0186(3) Uani 1 1 d . . . . .
C2 C 0.03498(12) 0.48134(11) 0.25691(11) 0.0195(3) Uani 1 1 d . . . . .
C3 C 0.05054(12) 0.41539(11) 0.33471(11) 0.0200(3) Uani 1 1 d . . . . .
C4 C 0.08979(15) 0.45641(14) 0.43578(13) 0.0312(3) Uani 1 1 d . . . . .
H4 H 0.1042 0.5269 0.4517 0.037 Uiso 1 1 calc R U . . .
C5 C 0.10798(19) 0.39544(18) 0.51321(15) 0.0463(5) Uani 1 1 d . . . . .
H5 H 0.1362 0.4240 0.5820 0.056 Uiso 1 1 calc R U . . .
C6 C 0.08495(19) 0.29307(17) 0.49005(17) 0.0471(5) Uani 1 1 d . . . . .
H6 H 0.0962 0.2510 0.5430 0.057 Uiso 1 1 calc R U . . .
C7 C 0.04551(17) 0.25127(14) 0.39004(17) 0.0398(4) Uani 1 1 d . . . . .
H7 H 0.0300 0.1807 0.3747 0.048 Uiso 1 1 calc R U . . .
C8 C 0.02849(14) 0.31154(12) 0.31210(14) 0.0280(3) Uani 1 1 d . . . . .
H8 H 0.0020 0.2825 0.2436 0.034 Uiso 1 1 calc R U . . .
C9 C -0.05228(11) 0.71981(10) 0.10916(10) 0.0155(2) Uani 1 1 d . . . . .
C10 C -0.14442(12) 0.71392(11) 0.15103(10) 0.0176(2) Uani 1 1 d . . . . .
C11 C -0.19372(13) 0.79768(11) 0.15532(10) 0.0195(3) Uani 1 1 d . . . . .
H11 H -0.2548 0.7940 0.1845 0.023 Uiso 1 1 calc R U . . .
C12 C -0.15714(13) 0.88634(11) 0.11871(10) 0.0198(3) Uani 1 1 d . . . . .
C13 C -0.07469(12) 0.88688(10) 0.06940(10) 0.0189(3) Uani 1 1 d . . . . .
H13 H -0.0526 0.9450 0.0396 0.023 Uiso 1 1 calc R U . . .
C14 C -0.02326(12) 0.80515(10) 0.06210(10) 0.0169(2) Uani 1 1 d . . . . .
C15 C -0.19289(14) 0.62148(12) 0.19169(12) 0.0239(3) Uani 1 1 d . . . . .
H15A H -0.1319 0.6126 0.2557 0.036 Uiso 1 1 calc R U . . .
H15B H -0.2116 0.5628 0.1422 0.036 Uiso 1 1 calc R U . . .
H15C H -0.2667 0.6290 0.2037 0.036 Uiso 1 1 calc R U . . .
C16 C -0.20738(15) 0.97708(12) 0.12989(12) 0.0260(3) Uani 1 1 d . . . . .
H16A H -0.2818 0.9568 0.1450 0.039 Uiso 1 1 calc R U . . .
H16B H -0.2255 1.0081 0.0665 0.039 Uiso 1 1 calc R U . . .
H16C H -0.1476 1.0253 0.1855 0.039 Uiso 1 1 calc R U . . .
C17 C 0.06162(13) 0.81125(11) 0.00315(11) 0.0210(3) Uani 1 1 d . . . . .
H17A H 0.0433 0.8592 -0.0467 0.031 Uiso 1 1 calc R U . . .
H17B H 0.0511 0.7451 -0.0321 0.031 Uiso 1 1 calc R U . . .
H17C H 0.1455 0.8335 0.0501 0.031 Uiso 1 1 calc R U . . .
C18 C 0.19309(11) 0.68689(10) 0.16988(10) 0.0149(2) Uani 1 1 d . . . . .
C19 C 0.23515(12) 0.75327(10) 0.26093(10) 0.0167(2) Uani 1 1 d . . . . .
C20 C 0.35984(13) 0.79209(10) 0.30798(10) 0.0188(3) Uani 1 1 d . . . . .
H20 H 0.3878 0.8370 0.3686 0.023 Uiso 1 1 calc R U . . .
C21 C 0.44426(13) 0.76721(11) 0.26909(11) 0.0207(3) Uani 1 1 d . . . . .
C22 C 0.40150(13) 0.70168(11) 0.17962(11) 0.0201(3) Uani 1 1 d . . . . .
H22 H 0.4580 0.6833 0.1526 0.024 Uiso 1 1 calc R U . . .
C23 C 0.27786(12) 0.66231(10) 0.12868(10) 0.0164(2) Uani 1 1 d . . . . .
C24 C 0.15305(13) 0.78575(12) 0.31068(11) 0.0218(3) Uani 1 1 d . . . . .
H24A H 0.2015 0.8180 0.3796 0.033 Uiso 1 1 calc R U . . .
H24B H 0.0938 0.7271 0.3138 0.033 Uiso 1 1 calc R U . . .
H24C H 0.1106 0.8333 0.2709 0.033 Uiso 1 1 calc R U . . .
C25 C 0.57736(14) 0.81204(13) 0.32094(13) 0.0298(3) Uani 1 1 d . . . . .
H25A H 0.6242 0.7629 0.3134 0.045 Uiso 1 1 calc R U . . .
H25B H 0.5946 0.8305 0.3933 0.045 Uiso 1 1 calc R U . . .
H25C H 0.5999 0.8719 0.2900 0.045 Uiso 1 1 calc R U . . .
C26 C 0.24006(13) 0.59587(11) 0.02986(11) 0.0214(3) Uani 1 1 d . . . . .
H26A H 0.1964 0.6298 -0.0263 0.032 Uiso 1 1 calc R U . . .
H26B H 0.1871 0.5328 0.0326 0.032 Uiso 1 1 calc R U . . .
H26C H 0.3122 0.5818 0.0192 0.032 Uiso 1 1 calc R U . . .
Cl2 Cl 0.45051(3) 0.39201(3) 0.04020(3) 0.02118(7) Uani 1 1 d . . . . .
Cl3 Cl 0.23259(3) 0.37032(2) 0.16232(3) 0.01935(6) Uani 1 1 d . . . . .
Cl4 Cl 0.17952(3) 0.12026(3) 0.22776(3) 0.02329(7) Uani 1 1 d . . . . .
Cl5 Cl 0.36508(4) -0.01282(3) 0.14695(3) 0.02588(8) Uani 1 1 d . . . . .
Cl6 Cl 0.53117(3) 0.15416(3) 0.02817(3) 0.02519(7) Uani 1 1 d . . . . .
Cl7 Cl 0.55859(3) 0.49683(2) 0.31182(3) 0.01987(7) Uani 1 1 d . . . . .
Cl8 Cl 0.38407(3) 0.32841(3) 0.43201(3) 0.02068(7) Uani 1 1 d . . . . .
Cl9 Cl 0.46227(3) 0.08066(3) 0.41849(3) 0.02406(7) Uani 1 1 d . . . . .
Cl10 Cl 0.68867(3) 0.10359(3) 0.29534(3) 0.02625(8) Uani 1 1 d . . . . .
Cl11 Cl 0.74328(3) 0.35947(3) 0.22693(3) 0.02256(7) Uani 1 1 d . . . . .
Cl12 Cl 0.69803(3) 0.31051(3) 0.46383(2) 0.02163(7) Uani 1 1 d . . . . .
C1A C 0.35934(12) 0.20765(10) 0.12875(10) 0.0159(2) Uani 1 1 d . . . . .
H1A H 0.2978(16) 0.1879(13) 0.0653(14) 0.022(4) Uiso 1 1 d . . . . .
B2 B 0.46255(13) 0.31747(11) 0.14101(11) 0.0156(3) Uani 1 1 d . . . . .
B3 B 0.35400(13) 0.30738(11) 0.20326(11) 0.0149(3) Uani 1 1 d . . . . .
B4 B 0.32611(13) 0.18239(11) 0.23589(11) 0.0159(3) Uani 1 1 d . . . . .
B5 B 0.41872(14) 0.11512(11) 0.19417(12) 0.0176(3) Uani 1 1 d . . . . .
B6 B 0.50287(14) 0.19860(12) 0.13542(12) 0.0173(3) Uani 1 1 d . . . . .
B7 B 0.50822(13) 0.36529(11) 0.27103(11) 0.0145(3) Uani 1 1 d . . . . .
B8 B 0.42390(13) 0.28206(11) 0.33014(11) 0.0152(3) Uani 1 1 d . . . . .
B9 B 0.46334(14) 0.16257(11) 0.32420(11) 0.0168(3) Uani 1 1 d . . . . .
B10 B 0.57294(14) 0.17252(12) 0.26206(12) 0.0171(3) Uani 1 1 d . . . . .
B11 B 0.60052(13) 0.29801(11) 0.22905(12) 0.0158(3) Uani 1 1 d . . . . .
B12 B 0.57578(13) 0.27528(11) 0.34531(11) 0.0151(3) Uani 1 1 d . . . . .
F1B F 0.2137(2) 0.0120(2) 0.4837(2) 0.0561(7) Uani 0.5 1 d . . P A 1
C1B C 0.11096(16) 0.00743(14) 0.49144(15) 0.0356(4) Uani 1 1 d . . . . .
H1B H 0.1882 0.0127 0.4856 0.043 Uiso 0.5 1 calc R U P A 2
C2B C 0.00789(16) -0.03158(13) 0.40771(14) 0.0342(4) Uani 1 1 d . . . . .
H2B H 0.0140 -0.0530 0.3450 0.041 Uiso 1 1 calc R U . . .
C3B C 0.10414(15) 0.03875(13) 0.58305(14) 0.0342(4) Uani 1 1 d . . . . .
H3B H 0.1760 0.0651 0.6396 0.041 Uiso 1 1 calc R U . . .

loop_
_atom_site_aniso_label
_atom_site_aniso_U_11
_atom_site_aniso_U_22
_atom_site_aniso_U_33
_atom_site_aniso_U_23
_atom_site_aniso_U_13
_atom_site_aniso_U_12
In1 0.02151(5) 0.01923(5) 0.02201(5) 0.00371(4) 0.00861(4) 0.00838(4)
P1 0.01612(15) 0.01514(15) 0.01444(15) 0.00229(12) 0.00473(12) 0.00391(12)
C1 0.0176(6) 0.0169(6) 0.0215(6) 0.0022(5) 0.0069(5) 0.0040(5)
C2 0.0155(6) 0.0186(6) 0.0245(7) 0.0033(5) 0.0072(5) 0.0039(5)
C3 0.0145(6) 0.0217(7) 0.0249(7) 0.0092(5) 0.0074(5) 0.0044(5)
C4 0.0317(8) 0.0315(9) 0.0269(8) 0.0060(7) 0.0097(7) -0.0008(7)
C5 0.0455(11) 0.0631(14) 0.0285(9) 0.0201(9) 0.0124(8) 0.0060(10)
C6 0.0430(11) 0.0575(13) 0.0533(13) 0.0412(11) 0.0234(9) 0.0206(9)
C7 0.0415(10) 0.0270(9) 0.0638(13) 0.0255(9) 0.0283(9) 0.0158(7)
C8 0.0277(7) 0.0221(7) 0.0382(9) 0.0100(6) 0.0144(7) 0.0085(6)
C9 0.0155(6) 0.0162(6) 0.0130(6) 0.0011(5) 0.0029(4) 0.0036(5)
C10 0.0181(6) 0.0201(6) 0.0144(6) 0.0035(5) 0.0051(5) 0.0049(5)
C11 0.0208(6) 0.0239(7) 0.0155(6) 0.0029(5) 0.0071(5) 0.0072(5)
C12 0.0214(6) 0.0200(7) 0.0152(6) 0.0008(5) 0.0020(5) 0.0067(5)
C13 0.0205(6) 0.0173(6) 0.0170(6) 0.0043(5) 0.0045(5) 0.0033(5)
C14 0.0157(6) 0.0188(6) 0.0139(6) 0.0029(5) 0.0031(5) 0.0023(5)
C15 0.0242(7) 0.0255(7) 0.0288(8) 0.0117(6) 0.0153(6) 0.0088(6)
C16 0.0332(8) 0.0228(7) 0.0249(7) 0.0031(6) 0.0102(6) 0.0127(6)
C17 0.0199(6) 0.0230(7) 0.0226(7) 0.0090(5) 0.0099(5) 0.0048(5)
C18 0.0167(6) 0.0143(6) 0.0138(6) 0.0033(4) 0.0046(5) 0.0048(4)
C19 0.0209(6) 0.0155(6) 0.0148(6) 0.0041(5) 0.0054(5) 0.0074(5)
C20 0.0223(6) 0.0145(6) 0.0161(6) 0.0018(5) 0.0031(5) 0.0028(5)
C21 0.0194(6) 0.0204(7) 0.0204(7) 0.0065(5) 0.0059(5) 0.0014(5)
C22 0.0202(6) 0.0224(7) 0.0202(6) 0.0058(5) 0.0100(5) 0.0048(5)
C23 0.0197(6) 0.0163(6) 0.0145(6) 0.0038(5) 0.0069(5) 0.0048(5)
C24 0.0237(7) 0.0265(7) 0.0154(6) -0.0016(5) 0.0038(5) 0.0124(6)
C25 0.0197(7) 0.0347(9) 0.0295(8) 0.0037(7) 0.0064(6) -0.0025(6)
C26 0.0242(7) 0.0249(7) 0.0164(6) -0.0003(5) 0.0087(5) 0.0064(5)
Cl2 0.02495(16) 0.02096(16) 0.01948(15) 0.01014(12) 0.00886(12) 0.00589(12)
Cl3 0.01593(14) 0.01898(15) 0.02237(15) 0.00359(12) 0.00401(12) 0.00687(11)
Cl4 0.01958(15) 0.02246(16) 0.02475(17) 0.00458(13) 0.00743(13) -0.00228(12)
Cl5 0.03786(19) 0.01239(15) 0.02287(17) -0.00054(12) 0.00672(14) 0.00286(13)
Cl6 0.03411(18) 0.02693(18) 0.01882(15) -0.00040(13) 0.01325(14) 0.01013(14)
Cl7 0.01886(14) 0.01210(14) 0.02816(17) -0.00046(12) 0.00846(12) 0.00258(11)
Cl8 0.02391(15) 0.02323(16) 0.01779(15) 0.00057(12) 0.01074(12) 0.00608(12)
Cl9 0.03487(18) 0.01867(16) 0.01703(15) 0.00811(12) 0.00676(13) 0.00527(13)
Cl10 0.02953(17) 0.02370(17) 0.02851(18) 0.00400(14) 0.00768(14) 0.01740(14)
Cl11 0.01665(14) 0.02501(17) 0.02811(17) 0.00399(13) 0.01063(13) 0.00424(12)
Cl12 0.01976(15) 0.02524(17) 0.01570(14) -0.00061(12) 0.00054(12) 0.00631(12)
C1A 0.0189(6) 0.0134(6) 0.0137(6) 0.0018(5) 0.0044(5) 0.0026(5)
B2 0.0180(6) 0.0139(6) 0.0157(6) 0.0042(5) 0.0068(5) 0.0037(5)
B3 0.0147(6) 0.0139(6) 0.0157(6) 0.0032(5) 0.0046(5) 0.0033(5)
B4 0.0174(6) 0.0145(6) 0.0150(6) 0.0028(5) 0.0055(5) 0.0014(5)
B5 0.0234(7) 0.0129(6) 0.0153(7) 0.0018(5) 0.0053(6) 0.0046(5)
B6 0.0218(7) 0.0163(7) 0.0152(7) 0.0020(5) 0.0072(5) 0.0059(5)
B7 0.0148(6) 0.0129(6) 0.0158(6) 0.0016(5) 0.0055(5) 0.0034(5)
B8 0.0161(6) 0.0155(7) 0.0143(6) 0.0015(5) 0.0057(5) 0.0037(5)
B9 0.0221(7) 0.0136(6) 0.0145(6) 0.0036(5) 0.0052(5) 0.0048(5)
B10 0.0203(7) 0.0163(7) 0.0159(7) 0.0027(5) 0.0054(5) 0.0086(5)
B11 0.0157(6) 0.0157(7) 0.0176(7) 0.0025(5) 0.0065(5) 0.0057(5)
B12 0.0164(6) 0.0139(6) 0.0144(6) 0.0014(5) 0.0039(5) 0.0047(5)
F1B 0.0341(12) 0.0765(19) 0.0556(16) 0.0044(14) 0.0165(11) 0.0069(12)
C1B 0.0286(8) 0.0291(9) 0.0473(11) 0.0069(8) 0.0079(7) 0.0121(7)
C2B 0.0356(9) 0.0275(8) 0.0368(9) 0.0033(7) 0.0058(7) 0.0138(7)
C3B 0.0279(8) 0.0244(8) 0.0401(10) 0.0015(7) -0.0017(7) 0.0079(6)

loop_
_atom_type_symbol
_atom_type_description
_atom_type_scat_dispersion_real
_atom_type_scat_dispersion_imag
_atom_type_scat_source
C C 0.0033 0.0016 'International Tables Vol C Tables 4.2.6.8 and 6.1.1.4'
H H 0.0000 0.0000 'International Tables Vol C Tables 4.2.6.8 and 6.1.1.4'
B B 0.0013 0.0007 'International Tables Vol C Tables 4.2.6.8 and 6.1.1.4'
F F 0.0171 0.0103 'International Tables Vol C Tables 4.2.6.8 and 6.1.1.4'
P P 0.1023 0.0942 'International Tables Vol C Tables 4.2.6.8 and 6.1.1.4'
Cl Cl 0.1484 0.1585 'International Tables Vol C Tables 4.2.6.8 and 6.1.1.4'
In In -0.7276 1.3100 'International Tables Vol C Tables 4.2.6.8 and 6.1.1.4'

loop_
_geom_angle_atom_site_label_1
_geom_angle_atom_site_label_2
_geom_angle_atom_site_label_3
_geom_angle
_geom_angle_site_symmetry_1
_geom_angle_site_symmetry_3
C1 P1 C9 108.18(6) . .
C1 P1 C18 94.88(6) . .
C9 P1 C18 103.66(6) . .
C2 C1 P1 167.74(13) . .
C1 C2 C3 174.53(16) . .
C4 C3 C8 119.20(14) . .
C4 C3 C2 118.85(14) . .
C8 C3 C2 121.95(14) . .
C5 C4 C3 120.61(18) . .
C5 C4 H4 119.7 . .
C3 C4 H4 119.7 . .
C6 C5 C4 119.7(2) . .
C6 C5 H5 120.1 . .
C4 C5 H5 120.1 . .
C5 C6 C7 120.28(17) . .
C5 C6 H6 119.9 . .
C7 C6 H6 119.9 . .
C6 C7 C8 120.51(18) . .
C6 C7 H7 119.7 . .
C8 C7 H7 119.7 . .
C7 C8 C3 119.66(17) . .
C7 C8 H8 120.2 . .
C3 C8 H8 120.2 . .
C14 C9 C10 119.08(12) . .
C14 C9 P1 114.30(10) . .
C10 C9 P1 126.53(10) . .
C11 C10 C9 118.71(13) . .
C11 C10 C15 117.87(13) . .
C9 C10 C15 123.42(13) . .
C12 C11 C10 122.74(13) . .
C12 C11 H11 118.6 . .
C10 C11 H11 118.6 . .
C13 C12 C11 117.24(13) . .
C13 C12 C16 121.51(13) . .
C11 C12 C16 121.23(14) . .
C12 C13 C14 122.33(13) . .
C12 C13 H13 118.8 . .
C14 C13 H13 118.8 . .
C13 C14 C9 119.26(13) . .
C13 C14 C17 118.42(12) . .
C9 C14 C17 122.32(12) . .
C10 C15 H15A 109.5 . .
C10 C15 H15B 109.5 . .
H15A C15 H15B 109.5 . .
C10 C15 H15C 109.5 . .
H15A C15 H15C 109.5 . .
H15B C15 H15C 109.5 . .
C12 C16 H16A 109.5 . .
C12 C16 H16B 109.5 . .
H16A C16 H16B 109.5 . .
C12 C16 H16C 109.5 . .
H16A C16 H16C 109.5 . .
H16B C16 H16C 109.5 . .
C14 C17 H17A 109.5 . .
C14 C17 H17B 109.5 . .
H17A C17 H17B 109.5 . .
C14 C17 H17C 109.5 . .
H17A C17 H17C 109.5 . .
H17B C17 H17C 109.5 . .
C23 C18 C19 119.30(12) . .
C23 C18 P1 116.16(10) . .
C19 C18 P1 124.45(10) . .
C20 C19 C18 118.90(12) . .
C20 C19 C24 117.28(12) . .
C18 C19 C24 123.82(12) . .
C21 C20 C19 122.34(13) . .
C21 C20 H20 118.8 . .
C19 C20 H20 118.8 . .
C20 C21 C22 118.08(13) . .
C20 C21 C25 120.69(14) . .
C22 C21 C25 121.22(14) . .
C21 C22 C23 121.84(13) . .
C21 C22 H22 119.1 . .
C23 C22 H22 119.1 . .
C22 C23 C18 119.52(12) . .
C22 C23 C26 117.95(12) . .
C18 C23 C26 122.52(12) . .
C19 C24 H24A 109.5 . .
C19 C24 H24B 109.5 . .
H24A C24 H24B 109.5 . .
C19 C24 H24C 109.5 . .
H24A C24 H24C 109.5 . .
H24B C24 H24C 109.5 . .
C21 C25 H25A 109.5 . .
C21 C25 H25B 109.5 . .
H25A C25 H25B 109.5 . .
C21 C25 H25C 109.5 . .
H25A C25 H25C 109.5 . .
H25B C25 H25C 109.5 . .
C23 C26 H26A 109.5 . .
C23 C26 H26B 109.5 . .
H26A C26 H26B 109.5 . .
C23 C26 H26C 109.5 . .
H26A C26 H26C 109.5 . .
H26B C26 H26C 109.5 . .
B3 C1A B2 62.97(8) . .
B3 C1A B4 62.86(8) . .
B2 C1A B4 115.27(10) . .
B3 C1A B5 114.92(10) . .
B2 C1A B5 114.85(10) . .
B4 C1A B5 62.94(9) . .
B3 C1A B6 114.95(10) . .
B2 C1A B6 62.69(9) . .
B4 C1A B6 115.17(10) . .
B5 C1A B6 62.76(9) . .
B3 C1A H1A 118.5(11) . .
B2 C1A H1A 116.9(11) . .
B4 C1A H1A 118.5(11) . .
B5 C1A H1A 117.4(11) . .
B6 C1A H1A 116.2(11) . .
C1A B2 Cl2 121.76(10) . .
C1A B2 B11 104.50(10) . .
Cl2 B2 B11 125.28(10) . .
C1A B2 B7 104.16(10) . .
Cl2 B2 B7 124.65(10) . .
B11 B2 B7 60.59(8) . .
C1A B2 B6 58.85(8) . .
Cl2 B2 B6 120.86(10) . .
B11 B2 B6 59.76(8) . .
B7 B2 B6 108.19(10) . .
C1A B2 B3 58.36(8) . .
Cl2 B2 B3 119.91(10) . .
B11 B2 B3 108.13(10) . .
B7 B2 B3 59.64(8) . .
B6 B2 B3 107.99(10) . .
C1A B3 B7 104.56(10) . .
C1A B3 Cl3 120.82(9) . .
B7 B3 Cl3 125.64(10) . .
C1A B3 B8 104.82(10) . .
B7 B3 B8 60.72(8) . .
Cl3 B3 B8 125.03(10) . .
C1A B3 B4 58.77(8) . .
B7 B3 B4 108.54(10) . .
Cl3 B3 B4 119.55(9) . .
B8 B3 B4 60.02(8) . .
C1A B3 B2 58.67(8) . .
B7 B3 B2 59.85(8) . .
Cl3 B3 B2 120.20(10) . .
B8 B3 B2 108.63(10) . .
B4 B3 B2 108.34(10) . .
C1A B4 Cl4 121.36(10) . .
C1A B4 B9 104.41(10) . .
Cl4 B4 B9 124.85(10) . .
C1A B4 B8 104.27(10) . .
Cl4 B4 B8 125.71(10) . .
B9 B4 B8 60.54(8) . .
C1A B4 B3 58.37(8) . .
Cl4 B4 B3 121.07(10) . .
B9 B4 B3 108.02(10) . .
B8 B4 B3 59.70(8) . .
C1A B4 B5 58.56(8) . .
Cl4 B4 B5 119.72(10) . .
B9 B4 B5 59.79(9) . .
B8 B4 B5 108.08(10) . .
B3 B4 B5 107.64(10) . .
C1A B5 Cl5 122.35(10) . .
C1A B5 B10 104.43(10) . .
Cl5 B5 B10 124.51(10) . .
C1A B5 B9 104.17(10) . .
Cl5 B5 B9 124.36(10) . .
B10 B5 B9 60.90(9) . .
C1A B5 B6 58.74(8) . .
Cl5 B5 B6 120.50(10) . .
B10 B5 B6 59.84(9) . .
B9 B5 B6 108.55(11) . .
C1A B5 B4 58.50(8) . .
Cl5 B5 B4 120.37(10) . .
B10 B5 B4 108.32(10) . .
B9 B5 B4 59.53(9) . .
B6 B5 B4 108.18(10) . .
C1A B6 Cl6 121.62(10) . .
C1A B6 B11 104.20(10) . .
Cl6 B6 B11 125.10(10) . .
C1A B6 B10 104.01(10) . .
Cl6 B6 B10 125.41(10) . .
B11 B6 B10 60.69(9) . .
C1A B6 B2 58.46(8) . .
Cl6 B6 B2 120.19(10) . .
B11 B6 B2 59.77(8) . .
B10 B6 B2 108.13(10) . .
C1A B6 B5 58.50(8) . .
Cl6 B6 B5 120.47(10) . .
B11 B6 B5 108.14(11) . .
B10 B6 B5 59.53(9) . .
B2 B6 B5 107.84(11) . .
B3 B7 B2 60.51(8) . .
B3 B7 B12 107.17(10) . .
B2 B7 B12 107.39(10) . .
B3 B7 Cl7 122.81(10) . .
B2 B7 Cl7 121.52(10) . .
B12 B7 Cl7 121.84(9) . .
B3 B7 B11 108.09(10) . .
B2 B7 B11 59.67(8) . .
B12 B7 B11 60.01(8) . .
Cl7 B7 B11 120.53(9) . .
B3 B7 B8 59.73(8) . .
B2 B7 B8 108.36(10) . .
B12 B7 B8 59.83(8) . .
Cl7 B7 B8 122.23(10) . .
B11 B7 B8 108.39(10) . .
B3 B8 B4 60.28(8) . .
B3 B8 B12 106.96(10) . .
B4 B8 B12 107.04(10) . .
B3 B8 Cl8 121.53(10) . .
B4 B8 Cl8 122.57(10) . .
B12 B8 Cl8 122.38(9) . .
B3 B8 B9 107.62(10) . .
B4 B8 B9 59.46(8) . .
B12 B8 B9 59.83(8) . .
Cl8 B8 B9 122.79(10) . .
B3 B8 B7 59.55(8) . .
B4 B8 B7 107.81(10) . .
B12 B8 B7 59.76(8) . .
Cl8 B8 B7 120.89(10) . .
B9 B8 B7 107.88(10) . .
Cl9 B9 B4 121.02(10) . .
Cl9 B9 B5 121.06(10) . .
B4 B9 B5 60.68(9) . .
Cl9 B9 B12 123.24(10) . .
B4 B9 B12 107.49(10) . .
B5 B9 B12 106.98(11) . .
Cl9 B9 B8 121.98(10) . .
B4 B9 B8 60.00(8) . .
B5 B9 B8 108.36(10) . .
B12 B9 B8 59.85(8) . .
Cl9 B9 B10 122.00(10) . .
B4 B9 B10 108.05(10) . .
B5 B9 B10 59.40(9) . .
B12 B9 B10 59.56(8) . .
B8 B9 B10 107.92(10) . .
Cl10 B10 B5 122.46(10) . .
Cl10 B10 B6 122.46(10) . .
B5 B10 B6 60.62(9) . .
Cl10 B10 B12 121.26(10) . .
B5 B10 B12 107.39(10) . .
B6 B10 B12 107.47(10) . .
Cl10 B10 B11 121.40(10) . .
B5 B10 B11 108.15(10) . .
B6 B10 B11 59.60(8) . .
B12 B10 B11 60.02(8) . .
Cl10 B10 B9 121.39(10) . .
B5 B10 B9 59.69(9) . .
B6 B10 B9 108.21(10) . .
B12 B10 B9 59.79(8) . .
B11 B10 B9 108.12(10) . .
Cl11 B11 B2 121.75(10) . .
Cl11 B11 B6 122.35(10) . .
B2 B11 B6 60.47(8) . .
Cl11 B11 B12 122.08(10) . .
B2 B11 B12 107.22(10) . .
B6 B11 B12 107.19(10) . .
Cl11 B11 B7 121.17(10) . .
B2 B11 B7 59.74(8) . .
B6 B11 B7 108.08(10) . .
B12 B11 B7 59.73(8) . .
Cl11 B11 B10 122.34(10) . .
B2 B11 B10 107.92(10) . .
B6 B11 B10 59.71(9) . .
B12 B11 B10 59.55(8) . .
B7 B11 B10 107.69(10) . .
B10 B12 Cl12 119.50(9) . .
B10 B12 B7 108.82(10) . .
Cl12 B12 B7 122.30(10) . .
B10 B12 B9 60.65(9) . .
Cl12 B12 B9 121.08(10) . .
B7 B12 B9 108.78(10) . .
B10 B12 B8 109.16(10) . .
Cl12 B12 B8 122.59(10) . .
B7 B12 B8 60.42(8) . .
B9 B12 B8 60.31(8) . .
B10 B12 B11 60.43(8) . .
Cl12 B12 B11 120.15(10) . .
B7 B12 B11 60.26(8) . .
B9 B12 B11 109.14(10) . .
B8 B12 B11 109.06(10) . .
F1B C1B C3B 119.6(2) . .
F1B C1B C2B 118.8(2) . .
C3B C1B C2B 121.57(17) . .
C3B C1B H1B 119.2 . .
C2B C1B H1B 119.2 . .
C3B C2B C1B 118.79(18) 2_556 .
C3B C2B H2B 120.6 2_556 .
C1B C2B H2B 120.6 . .
C1B C3B C2B 119.65(16) . 2_556
C1B C3B H3B 120.2 . .
C2B C3B H3B 120.2 2_556 .

loop_
_geom_bond_atom_site_label_1
_geom_bond_atom_site_label_2
_geom_bond_distance
_geom_bond_site_symmetry_2
P1 C1 1.7734(15) .
P1 C9 1.8412(14) .
P1 C18 1.8601(13) .
C1 C2 1.210(2) .
C2 C3 1.435(2) .
C3 C4 1.394(2) .
C3 C8 1.398(2) .
C4 C5 1.385(3) .
C4 H4 0.9500 .
C5 C6 1.378(3) .
C5 H5 0.9500 .
C6 C7 1.383(3) .
C6 H6 0.9500 .
C7 C8 1.384(2) .
C7 H7 0.9500 .
C8 H8 0.9500 .
C9 C14 1.4110(18) .
C9 C10 1.4123(19) .
C10 C11 1.396(2) .
C10 C15 1.508(2) .
C11 C12 1.391(2) .
C11 H11 0.9500 .
C12 C13 1.389(2) .
C12 C16 1.506(2) .
C13 C14 1.394(2) .
C13 H13 0.9500 .
C14 C17 1.5119(19) .
C15 H15A 0.9800 .
C15 H15B 0.9800 .
C15 H15C 0.9800 .
C16 H16A 0.9800 .
C16 H16B 0.9800 .
C16 H16C 0.9800 .
C17 H17A 0.9800 .
C17 H17B 0.9800 .
C17 H17C 0.9800 .
C18 C23 1.4161(18) .
C18 C19 1.4195(18) .
C19 C20 1.4006(19) .
C19 C24 1.5082(19) .
C20 C21 1.393(2) .
C20 H20 0.9500 .
C21 C22 1.396(2) .
C21 C25 1.505(2) .
C22 C23 1.3978(19) .
C22 H22 0.9500 .
C23 C26 1.5101(19) .
C24 H24A 0.9800 .
C24 H24B 0.9800 .
C24 H24C 0.9800 .
C25 H25A 0.9800 .
C25 H25B 0.9800 .
C25 H25C 0.9800 .
C26 H26A 0.9800 .
C26 H26B 0.9800 .
C26 H26C 0.9800 .
Cl2 B2 1.7653(15) .
Cl3 B3 1.7769(15) .
Cl4 B4 1.7677(15) .
Cl5 B5 1.7629(16) .
Cl6 B6 1.7665(16) .
Cl7 B7 1.7894(15) .
Cl8 B8 1.7886(15) .
Cl9 B9 1.7751(15) .
Cl10 B10 1.7728(15) .
Cl11 B11 1.7718(15) .
Cl12 B12 1.7830(15) .
C1A B3 1.712(2) .
C1A B2 1.718(2) .
C1A B4 1.719(2) .
C1A B5 1.721(2) .
C1A B6 1.725(2) .
C1A H1A 0.935(18) .
B2 B11 1.778(2) .
B2 B7 1.780(2) .
B2 B6 1.791(2) .
B2 B3 1.791(2) .
B3 B7 1.776(2) .
B3 B8 1.779(2) .
B3 B4 1.789(2) .
B4 B9 1.775(2) .
B4 B8 1.785(2) .
B4 B5 1.796(2) .
B5 B10 1.774(2) .
B5 B9 1.780(2) .
B5 B6 1.794(2) .
B6 B11 1.778(2) .
B6 B10 1.780(2) .
B7 B12 1.785(2) .
B7 B11 1.795(2) .
B7 B8 1.797(2) .
B8 B12 1.786(2) .
B8 B9 1.795(2) .
B9 B12 1.786(2) .
B9 B10 1.801(2) .
B10 B12 1.782(2) .
B10 B11 1.798(2) .
B11 B12 1.790(2) .
F1B C1B 1.267(3) .
C1B C3B 1.377(3) .
C1B C2B 1.384(2) .
C1B H1B 0.9500 .
C2B C3B 1.382(3) 2_556
C2B H2B 0.9500 .
C3B C2B 1.382(3) 2_556
C3B H3B 0.9500 .

loop_
_geom_torsion_atom_site_label_1
_geom_torsion_atom_site_label_2
_geom_torsion_atom_site_label_3
_geom_torsion_atom_site_label_4
_geom_torsion
_geom_torsion_site_symmetry_4
C9 P1 C1 C2 -175.1(6) .
C18 P1 C1 C2 -69.0(6) .
C8 C3 C4 C5 0.6(2) .
C2 C3 C4 C5 -178.85(16) .
C3 C4 C5 C6 -1.2(3) .
C4 C5 C6 C7 0.9(3) .
C5 C6 C7 C8 -0.1(3) .
C6 C7 C8 C3 -0.5(3) .
C4 C3 C8 C7 0.2(2) .
C2 C3 C8 C7 179.66(14) .
C1 P1 C9 C14 160.56(10) .
C18 P1 C9 C14 60.66(11) .
C1 P1 C9 C10 -23.02(13) .
C18 P1 C9 C10 -122.92(12) .
C14 C9 C10 C11 -7.56(19) .
P1 C9 C10 C11 176.17(10) .
C14 C9 C10 C15 172.45(13) .
P1 C9 C10 C15 -3.8(2) .
C9 C10 C11 C12 1.0(2) .
C15 C10 C11 C12 -179.04(13) .
C10 C11 C12 C13 4.9(2) .
C10 C11 C12 C16 -176.55(13) .
C11 C12 C13 C14 -4.3(2) .
C16 C12 C13 C14 177.19(13) .
C12 C13 C14 C9 -2.2(2) .
C12 C13 C14 C17 177.50(13) .
C10 C9 C14 C13 8.18(19) .
P1 C9 C14 C13 -175.11(10) .
C10 C9 C14 C17 -171.50(12) .
P1 C9 C14 C17 5.20(16) .
C1 P1 C18 C23 107.89(11) .
C9 P1 C18 C23 -142.05(10) .
C1 P1 C18 C19 -68.64(12) .
C9 P1 C18 C19 41.42(13) .
C23 C18 C19 C20 -0.48(19) .
P1 C18 C19 C20 175.96(10) .
C23 C18 C19 C24 179.09(13) .
P1 C18 C19 C24 -4.48(19) .
C18 C19 C20 C21 -0.6(2) .
C24 C19 C20 C21 179.83(13) .
C19 C20 C21 C22 0.4(2) .
C19 C20 C21 C25 178.89(14) .
C20 C21 C22 C23 0.8(2) .
C25 C21 C22 C23 -177.66(14) .
C21 C22 C23 C18 -1.8(2) .
C21 C22 C23 C26 177.19(13) .
C19 C18 C23 C22 1.63(19) .
P1 C18 C23 C22 -175.09(10) .
C19 C18 C23 C26 -177.32(12) .
P1 C18 C23 C26 5.95(17) .
B3 C1A B2 Cl2 -107.91(12) .
B4 C1A B2 Cl2 -144.09(11) .
B5 C1A B2 Cl2 145.52(11) .
B6 C1A B2 Cl2 109.31(12) .
B3 C1A B2 B11 102.60(11) .
B4 C1A B2 B11 66.42(13) .
B5 C1A B2 B11 -3.96(14) .
B6 C1A B2 B11 -40.18(10) .
B3 C1A B2 B7 39.85(9) .
B4 C1A B2 B7 3.67(14) .
B5 C1A B2 B7 -66.71(13) .
B6 C1A B2 B7 -102.92(11) .
B3 C1A B2 B6 142.78(11) .
B4 C1A B2 B6 106.59(12) .
B5 C1A B2 B6 36.21(11) .
B4 C1A B2 B3 -36.18(10) .
B5 C1A B2 B3 -106.56(12) .
B6 C1A B2 B3 -142.78(11) .
B2 C1A B3 B7 -40.04(9) .
B4 C1A B3 B7 103.10(11) .
B5 C1A B3 B7 66.41(13) .
B6 C1A B3 B7 -3.68(14) .
B2 C1A B3 Cl3 108.82(12) .
B4 C1A B3 Cl3 -108.04(11) .
B5 C1A B3 Cl3 -144.73(10) .
B6 C1A B3 Cl3 145.17(10) .
B2 C1A B3 B8 -103.04(10) .
B4 C1A B3 B8 40.10(9) .
B5 C1A B3 B8 3.41(14) .
B6 C1A B3 B8 -66.69(13) .
B2 C1A B3 B4 -143.14(10) .
B5 C1A B3 B4 -36.69(10) .
B6 C1A B3 B4 -106.78(12) .
B4 C1A B3 B2 143.14(10) .
B5 C1A B3 B2 106.45(12) .
B6 C1A B3 B2 36.36(10) .
Cl2 B2 B3 C1A 111.02(12) .
B11 B2 B3 C1A -96.18(11) .
B7 B2 B3 C1A -133.94(11) .
B6 B2 B3 C1A -32.98(10) .
C1A B2 B3 B7 133.94(11) .
Cl2 B2 B3 B7 -115.04(12) .
B11 B2 B3 B7 37.76(10) .
B6 B2 B3 B7 100.96(11) .
C1A B2 B3 Cl3 -109.86(11) .
Cl2 B2 B3 Cl3 1.16(16) .
B11 B2 B3 Cl3 153.96(10) .
B7 B2 B3 Cl3 116.20(12) .
B6 B2 B3 Cl3 -142.84(10) .
C1A B2 B3 B8 96.36(11) .
Cl2 B2 B3 B8 -152.61(10) .
B11 B2 B3 B8 0.18(14) .
B7 B2 B3 B8 -37.58(10) .
B6 B2 B3 B8 63.39(13) .
C1A B2 B3 B4 32.71(9) .
Cl2 B2 B3 B4 143.73(10) .
B11 B2 B3 B4 -63.47(13) .
B7 B2 B3 B4 -101.23(11) .
B6 B2 B3 B4 -0.27(13) .
B3 C1A B4 Cl4 109.54(12) .
B2 C1A B4 Cl4 145.76(10) .
B5 C1A B4 Cl4 -107.94(12) .
B6 C1A B4 Cl4 -144.04(10) .
B3 C1A B4 B9 -102.53(11) .
B2 C1A B4 B9 -66.30(13) .
B5 C1A B4 B9 40.00(10) .
B6 C1A B4 B9 3.90(14) .
B3 C1A B4 B8 -39.82(9) .
B2 C1A B4 B8 -3.60(14) .
B5 C1A B4 B8 102.70(11) .
B6 C1A B4 B8 66.60(13) .
B2 C1A B4 B3 36.22(10) .
B5 C1A B4 B3 142.52(10) .
B6 C1A B4 B3 106.43(11) .
B3 C1A B4 B5 -142.52(10) .
B2 C1A B4 B5 -106.30(12) .
B6 C1A B4 B5 -36.10(11) .
B7 B3 B4 C1A -96.12(11) .
Cl3 B3 B4 C1A 110.18(11) .
B8 B3 B4 C1A -134.04(11) .
B2 B3 B4 C1A -32.67(9) .
C1A B3 B4 Cl4 -110.02(12) .
B7 B3 B4 Cl4 153.85(10) .
Cl3 B3 B4 Cl4 0.16(16) .
B8 B3 B4 Cl4 115.93(12) .
B2 B3 B4 Cl4 -142.70(10) .
C1A B3 B4 B9 96.14(11) .
B7 B3 B4 B9 0.02(14) .
Cl3 B3 B4 B9 -153.67(10) .
B8 B3 B4 B9 -37.90(10) .
B2 B3 B4 B9 63.47(13) .
C1A B3 B4 B8 134.04(11) .
B7 B3 B4 B8 37.92(10) .
Cl3 B3 B4 B8 -115.77(12) .
B2 B3 B4 B8 101.37(11) .
C1A B3 B4 B5 33.00(9) .
B7 B3 B4 B5 -63.12(13) .
Cl3 B3 B4 B5 143.19(10) .
B8 B3 B4 B5 -101.04(11) .
B2 B3 B4 B5 0.33(13) .
B3 C1A B5 Cl5 144.95(11) .
B2 C1A B5 Cl5 -144.75(11) .
B4 C1A B5 Cl5 108.29(13) .
B6 C1A B5 Cl5 -108.56(13) .
B3 C1A B5 B10 -66.23(13) .
B2 C1A B5 B10 4.08(14) .
B4 C1A B5 B10 -102.89(11) .
B6 C1A B5 B10 40.26(10) .
B3 C1A B5 B9 -3.16(14) .
B2 C1A B5 B9 67.15(13) .
B4 C1A B5 B9 -39.82(10) .
B6 C1A B5 B9 103.33(11) .
B3 C1A B5 B6 -106.49(12) .
B2 C1A B5 B6 -36.19(11) .
B4 C1A B5 B6 -143.15(11) .
B3 C1A B5 B4 36.66(10) .
B2 C1A B5 B4 106.96(12) .
B6 C1A B5 B4 143.15(11) .
Cl4 B4 B5 C1A 110.69(11) .
B9 B4 B5 C1A -133.92(11) .
B8 B4 B5 C1A -95.99(11) .
B3 B4 B5 C1A -32.93(9) .
C1A B4 B5 Cl5 -111.61(12) .
Cl4 B4 B5 Cl5 -0.92(16) .
B9 B4 B5 Cl5 114.47(12) .
B8 B4 B5 Cl5 152.40(10) .
B3 B4 B5 Cl5 -144.54(10) .
C1A B4 B5 B10 96.03(11) .
Cl4 B4 B5 B10 -153.29(10) .
B9 B4 B5 B10 -37.89(10) .
B8 B4 B5 B10 0.04(14) .
B3 B4 B5 B10 63.10(13) .
C1A B4 B5 B9 133.92(11) .
Cl4 B4 B5 B9 -115.40(12) .
B8 B4 B5 B9 37.93(10) .
B3 B4 B5 B9 100.99(11) .
C1A B4 B5 B6 32.66(10) .
Cl4 B4 B5 B6 143.34(10) .
B9 B4 B5 B6 -101.26(11) .
B8 B4 B5 B6 -63.33(13) .
B3 B4 B5 B6 -0.27(14) .
B3 C1A B6 Cl6 -144.82(10) .
B2 C1A B6 Cl6 -108.35(12) .
B4 C1A B6 Cl6 144.89(10) .
B5 C1A B6 Cl6 108.73(12) .
B3 C1A B6 B11 3.65(14) .
B2 C1A B6 B11 40.12(10) .
B4 C1A B6 B11 -66.64(13) .
B5 C1A B6 B11 -102.80(11) .
B3 C1A B6 B10 66.44(13) .
B2 C1A B6 B10 102.90(11) .
B4 C1A B6 B10 -3.85(14) .
B5 C1A B6 B10 -40.02(10) .
B3 C1A B6 B2 -36.46(10) .
B4 C1A B6 B2 -106.75(12) .
B5 C1A B6 B2 -142.92(11) .
B3 C1A B6 B5 106.46(12) .
B2 C1A B6 B5 142.92(11) .
B4 C1A B6 B5 36.17(10) .
Cl2 B2 B6 C1A -110.81(12) .
B11 B2 B6 C1A 133.70(11) .
B7 B2 B6 C1A 95.87(11) .
B3 B2 B6 C1A 32.79(9) .
C1A B2 B6 Cl6 110.77(12) .
Cl2 B2 B6 Cl6 -0.04(16) .
B11 B2 B6 Cl6 -115.53(12) .
B7 B2 B6 Cl6 -153.36(10) .
B3 B2 B6 Cl6 143.56(10) .
C1A B2 B6 B11 -133.70(11) .
Cl2 B2 B6 B11 115.49(12) .
B7 B2 B6 B11 -37.83(10) .
B3 B2 B6 B11 -100.91(11) .
C1A B2 B6 B10 -95.62(11) .
Cl2 B2 B6 B10 153.57(10) .
B11 B2 B6 B10 38.08(10) .
B7 B2 B6 B10 0.26(14) .
B3 B2 B6 B10 -62.83(13) .
C1A B2 B6 B5 -32.69(10) .
Cl2 B2 B6 B5 -143.50(10) .
B11 B2 B6 B5 101.01(11) .
B7 B2 B6 B5 63.19(13) .
B3 B2 B6 B5 0.10(14) .
Cl5 B5 B6 C1A 111.65(12) .
B10 B5 B6 C1A -133.62(11) .
B9 B5 B6 C1A -95.64(11) .
B4 B5 B6 C1A -32.56(10) .
C1A B5 B6 Cl6 -110.67(12) .
Cl5 B5 B6 Cl6 0.98(17) .
B10 B5 B6 Cl6 115.71(12) .
B9 B5 B6 Cl6 153.69(10) .
B4 B5 B6 Cl6 -143.23(10) .
C1A B5 B6 B11 95.86(11) .
Cl5 B5 B6 B11 -152.49(10) .
B10 B5 B6 B11 -37.77(10) .
B9 B5 B6 B11 0.22(14) .
B4 B5 B6 B11 63.29(13) .
C1A B5 B6 B10 133.62(11) .
Cl5 B5 B6 B10 -114.73(12) .
B9 B5 B6 B10 37.98(10) .
B4 B5 B6 B10 101.06(11) .
C1A B5 B6 B2 32.67(10) .
Cl5 B5 B6 B2 144.32(10) .
B10 B5 B6 B2 -100.95(11) .
B9 B5 B6 B2 -62.97(13) .
B4 B5 B6 B2 0.11(14) .
C1A B3 B7 B2 39.45(9) .
Cl3 B3 B7 B2 -107.42(12) .
B8 B3 B7 B2 138.51(11) .
B4 B3 B7 B2 100.90(11) .
C1A B3 B7 B12 -61.18(12) .
Cl3 B3 B7 B12 151.94(10) .
B8 B3 B7 B12 37.87(10) .
B4 B3 B7 B12 0.26(14) .
B2 B3 B7 B12 -100.64(11) .
C1A B3 B7 Cl7 149.93(10) .
Cl3 B3 B7 Cl7 3.06(18) .
B8 B3 B7 Cl7 -111.01(12) .
B4 B3 B7 Cl7 -148.62(10) .
B2 B3 B7 Cl7 110.48(12) .
C1A B3 B7 B11 2.11(13) .
Cl3 B3 B7 B11 -144.77(11) .
B8 B3 B7 B11 101.16(11) .
B4 B3 B7 B11 63.56(13) .
B2 B3 B7 B11 -37.34(10) .
C1A B3 B7 B8 -99.06(11) .
Cl3 B3 B7 B8 114.07(13) .
B4 B3 B7 B8 -37.61(10) .
B2 B3 B7 B8 -138.51(11) .
C1A B2 B7 B3 -39.22(9) .
Cl2 B2 B7 B3 107.32(12) .
B11 B2 B7 B3 -138.08(11) .
B6 B2 B7 B3 -100.62(11) .
C1A B2 B7 B12 61.05(12) .
Cl2 B2 B7 B12 -152.41(10) .
B11 B2 B7 B12 -37.81(10) .
B6 B2 B7 B12 -0.36(13) .
B3 B2 B7 B12 100.27(11) .
C1A B2 B7 Cl7 -151.77(10) .
Cl2 B2 B7 Cl7 -5.23(17) .
B11 B2 B7 Cl7 109.37(11) .
B6 B2 B7 Cl7 146.83(10) .
B3 B2 B7 Cl7 -112.55(11) .
C1A B2 B7 B11 98.86(11) .
Cl2 B2 B7 B11 -114.60(12) .
B6 B2 B7 B11 37.46(10) .
B3 B2 B7 B11 138.08(11) .
C1A B2 B7 B8 -2.14(13) .
Cl2 B2 B7 B8 144.40(10) .
B11 B2 B7 B8 -101.01(11) .
B6 B2 B7 B8 -63.55(13) .
B3 B2 B7 B8 37.07(10) .
C1A B3 B8 B4 -39.48(9) .
B7 B3 B8 B4 -138.09(11) .
Cl3 B3 B8 B4 106.91(12) .
B2 B3 B8 B4 -100.89(11) .
C1A B3 B8 B12 60.82(12) .
B7 B3 B8 B12 -37.79(10) .
Cl3 B3 B8 B12 -152.80(10) .
B4 B3 B8 B12 100.29(11) .
B2 B3 B8 B12 -0.60(13) .
C1A B3 B8 Cl8 -151.63(10) .
B7 B3 B8 Cl8 109.76(12) .
Cl3 B3 B8 Cl8 -5.25(17) .
B4 B3 B8 Cl8 -112.15(12) .
B2 B3 B8 Cl8 146.96(10) .
C1A B3 B8 B9 -2.16(13) .
B7 B3 B8 B9 -100.77(11) .
Cl3 B3 B8 B9 144.23(10) .
B4 B3 B8 B9 37.32(10) .
B2 B3 B8 B9 -63.57(13) .
C1A B3 B8 B7 98.61(10) .
Cl3 B3 B8 B7 -115.01(12) .
B4 B3 B8 B7 138.09(11) .
B2 B3 B8 B7 37.19(10) .
C1A B4 B8 B3 39.16(9) .
Cl4 B4 B8 B3 -108.42(13) .
B9 B4 B8 B3 137.87(11) .
B5 B4 B8 B3 100.27(11) .
C1A B4 B8 B12 -61.00(12) .
Cl4 B4 B8 B12 151.42(10) .
B9 B4 B8 B12 37.71(10) .
B3 B4 B8 B12 -100.16(11) .
B5 B4 B8 B12 0.11(13) .
C1A B4 B8 Cl8 149.63(10) .
Cl4 B4 B8 Cl8 2.05(18) .
B9 B4 B8 Cl8 -111.66(12) .
B3 B4 B8 Cl8 110.47(12) .
B5 B4 B8 Cl8 -149.25(10) .
C1A B4 B8 B9 -98.70(11) .
Cl4 B4 B8 B9 113.71(13) .
B3 B4 B8 B9 -137.87(11) .
B5 B4 B8 B9 -37.59(10) .
C1A B4 B8 B7 1.95(13) .
Cl4 B4 B8 B7 -145.64(11) .
B9 B4 B8 B7 100.65(11) .
B3 B4 B8 B7 -37.21(10) .
B5 B4 B8 B7 63.06(13) .
B2 B7 B8 B3 -37.42(10) .
B12 B7 B8 B3 -137.27(11) .
Cl7 B7 B8 B3 111.95(12) .
B11 B7 B8 B3 -100.65(11) .
B3 B7 B8 B4 37.54(10) .
B2 B7 B8 B4 0.12(14) .
B12 B7 B8 B4 -99.73(11) .
Cl7 B7 B8 B4 149.49(10) .
B11 B7 B8 B4 -63.11(13) .
B3 B7 B8 B12 137.27(11) .
B2 B7 B8 B12 99.86(11) .
Cl7 B7 B8 B12 -110.78(12) .
B11 B7 B8 B12 36.62(10) .
B3 B7 B8 Cl8 -110.80(12) .
B2 B7 B8 Cl8 -148.21(10) .
B12 B7 B8 Cl8 111.93(11) .
Cl7 B7 B8 Cl8 1.15(16) .
B11 B7 B8 Cl8 148.55(10) .
B3 B7 B8 B9 100.33(11) .
B2 B7 B8 B9 62.92(13) .
B12 B7 B8 B9 -36.94(10) .
Cl7 B7 B8 B9 -147.72(10) .
B11 B7 B8 B9 -0.32(13) .
C1A B4 B9 Cl9 -150.04(10) .
Cl4 B4 B9 Cl9 -3.57(18) .
B8 B4 B9 Cl9 111.49(12) .
B3 B4 B9 Cl9 149.02(10) .
B5 B4 B9 Cl9 -110.65(12) .
C1A B4 B9 B5 -39.39(9) .
Cl4 B4 B9 B5 107.08(13) .
B8 B4 B9 B5 -137.85(11) .
B3 B4 B9 B5 -100.33(11) .
C1A B4 B9 B12 60.64(13) .
Cl4 B4 B9 B12 -152.89(11) .
B8 B4 B9 B12 -37.82(10) .
B3 B4 B9 B12 -0.30(14) .
B5 B4 B9 B12 100.03(11) .
C1A B4 B9 B8 98.46(11) .
Cl4 B4 B9 B8 -115.07(13) .
B3 B4 B9 B8 37.53(10) .
B5 B4 B9 B8 137.85(11) .
C1A B4 B9 B10 -2.23(13) .
Cl4 B4 B9 B10 144.24(11) .
B8 B4 B9 B10 -100.69(11) .
B3 B4 B9 B10 -63.17(13) .
B5 B4 B9 B10 37.16(10) .
C1A B5 B9 Cl9 149.90(10) .
Cl5 B5 B9 Cl9 2.63(18) .
B10 B5 B9 Cl9 -111.26(12) .
B6 B5 B9 Cl9 -148.78(10) .
B4 B5 B9 Cl9 110.59(12) .
C1A B5 B9 B4 39.31(9) .
Cl5 B5 B9 B4 -107.96(13) .
B10 B5 B9 B4 138.15(11) .
B6 B5 B9 B4 100.63(11) .
C1A B5 B9 B12 -61.58(13) .
Cl5 B5 B9 B12 151.15(11) .
B10 B5 B9 B12 37.26(10) .
B6 B5 B9 B12 -0.26(14) .
B4 B5 B9 B12 -100.89(11) .
C1A B5 B9 B8 1.55(14) .
Cl5 B5 B9 B8 -145.72(11) .
B10 B5 B9 B8 100.39(11) .
B6 B5 B9 B8 62.87(13) .
B4 B5 B9 B8 -37.76(10) .
C1A B5 B9 B10 -98.84(11) .
Cl5 B5 B9 B10 113.89(13) .
B6 B5 B9 B10 -37.52(10) .
B4 B5 B9 B10 -138.15(11) .
B3 B8 B9 Cl9 -147.62(10) .
B4 B8 B9 Cl9 -109.94(12) .
B12 B8 B9 Cl9 112.62(12) .
Cl8 B8 B9 Cl9 1.38(17) .
B7 B8 B9 Cl9 149.53(10) .
B3 B8 B9 B4 -37.68(10) .
B12 B8 B9 B4 -137.44(11) .
Cl8 B8 B9 B4 111.32(12) .
B7 B8 B9 B4 -100.53(11) .
B3 B8 B9 B5 0.38(14) .
B4 B8 B9 B5 38.06(10) .
B12 B8 B9 B5 -99.38(11) .
Cl8 B8 B9 B5 149.38(10) .
B7 B8 B9 B5 -62.47(13) .
B3 B8 B9 B12 99.76(11) .
B4 B8 B9 B12 137.44(11) .
Cl8 B8 B9 B12 -111.24(12) .
B7 B8 B9 B12 36.91(10) .
B3 B8 B9 B10 63.23(12) .
B4 B8 B9 B10 100.91(11) .
B12 B8 B9 B10 -36.53(10) .
Cl8 B8 B9 B10 -147.77(10) .
B7 B8 B9 B10 0.38(13) .
C1A B5 B10 Cl10 -151.54(10) .
Cl5 B5 B10 Cl10 -3.59(18) .
B9 B5 B10 Cl10 110.07(12) .
B6 B5 B10 Cl10 -111.83(13) .
B4 B5 B10 Cl10 147.35(10) .
C1A B5 B10 B6 -39.71(10) .
Cl5 B5 B10 B6 108.23(13) .
B9 B5 B10 B6 -138.11(11) .
B4 B5 B10 B6 -100.82(11) .
C1A B5 B10 B12 60.94(13) .
Cl5 B5 B10 B12 -151.12(11) .
B9 B5 B10 B12 -37.46(10) .
B6 B5 B10 B12 100.65(11) .
B4 B5 B10 B12 -0.18(14) .
C1A B5 B10 B11 -2.42(14) .
Cl5 B5 B10 B11 145.53(11) .
B9 B5 B10 B11 -100.81(11) .
B6 B5 B10 B11 37.29(10) .
B4 B5 B10 B11 -63.53(13) .
C1A B5 B10 B9 98.39(11) .
Cl5 B5 B10 B9 -113.66(13) .
B6 B5 B10 B9 138.11(11) .
B4 B5 B10 B9 37.28(10) .
C1A B6 B10 Cl10 151.34(10) .
Cl6 B6 B10 Cl10 4.16(18) .
B11 B6 B10 Cl10 -110.04(12) .
B2 B6 B10 Cl10 -147.72(10) .
B5 B6 B10 Cl10 111.83(13) .
C1A B6 B10 B5 39.50(9) .
Cl6 B6 B10 B5 -107.67(13) .
B11 B6 B10 B5 138.12(11) .
B2 B6 B10 B5 100.45(11) .
C1A B6 B10 B12 -61.00(13) .
Cl6 B6 B10 B12 151.82(11) .
B11 B6 B10 B12 37.62(10) .
B2 B6 B10 B12 -0.05(14) .
B5 B6 B10 B12 -100.50(11) .
C1A B6 B10 B11 -98.62(11) .
Cl6 B6 B10 B11 114.20(13) .
B2 B6 B10 B11 -37.67(10) .
B5 B6 B10 B11 -138.12(11) .
C1A B6 B10 B9 2.14(13) .
Cl6 B6 B10 B9 -145.04(11) .
B11 B6 B10 B9 100.76(11) .
B2 B6 B10 B9 63.09(13) .
B5 B6 B10 B9 -37.36(10) .
Cl9 B9 B10 Cl10 -2.11(17) .
B4 B9 B10 Cl10 -149.54(10) .
B5 B9 B10 Cl10 -111.82(12) .
B12 B9 B10 Cl10 110.38(12) .
B8 B9 B10 Cl10 147.03(10) .
Cl9 B9 B10 B5 109.71(12) .
B4 B9 B10 B5 -37.72(10) .
B12 B9 B10 B5 -137.81(11) .
B8 B9 B10 B5 -101.15(11) .
Cl9 B9 B10 B6 147.48(10) .
B4 B9 B10 B6 0.05(14) .
B5 B9 B10 B6 37.78(10) .
B12 B9 B10 B6 -100.03(11) .
B8 B9 B10 B6 -63.38(13) .
Cl9 B9 B10 B12 -112.49(12) .
B4 B9 B10 B12 100.08(11) .
B5 B9 B10 B12 137.81(11) .
B8 B9 B10 B12 36.66(10) .
Cl9 B9 B10 B11 -149.44(10) .
B4 B9 B10 B11 63.13(13) .
B5 B9 B10 B11 100.85(11) .
B12 B9 B10 B11 -36.96(10) .
B8 B9 B10 B11 -0.30(13) .
C1A B2 B11 Cl11 151.60(10) .
Cl2 B2 B11 Cl11 3.52(18) .
B7 B2 B11 Cl11 -110.10(12) .
B6 B2 B11 Cl11 111.87(12) .
B3 B2 B11 Cl11 -147.44(10) .
C1A B2 B11 B6 39.72(10) .
Cl2 B2 B11 B6 -108.35(13) .
B7 B2 B11 B6 138.02(11) .
B3 B2 B11 B6 100.68(11) .
C1A B2 B11 B12 -60.65(12) .
Cl2 B2 B11 B12 151.27(10) .
B7 B2 B11 B12 37.65(10) .
B6 B2 B11 B12 -100.38(11) .
B3 B2 B11 B12 0.31(13) .
C1A B2 B11 B7 -98.30(11) .
Cl2 B2 B11 B7 113.62(13) .
B6 B2 B11 B7 -138.02(11) .
B3 B2 B11 B7 -37.34(10) .
C1A B2 B11 B10 2.13(13) .
Cl2 B2 B11 B10 -145.95(11) .
B7 B2 B11 B10 100.43(11) .
B6 B2 B11 B10 -37.59(10) .
B3 B2 B11 B10 63.09(13) .
C1A B6 B11 Cl11 -150.39(10) .
Cl6 B6 B11 Cl11 -3.37(18) .
B10 B6 B11 Cl11 111.31(12) .
B2 B6 B11 Cl11 -110.93(12) .
B5 B6 B11 Cl11 148.57(10) .
C1A B6 B11 B2 -39.46(9) .
Cl6 B6 B11 B2 107.56(13) .
B10 B6 B11 B2 -137.76(11) .
B5 B6 B11 B2 -100.50(11) .
C1A B6 B11 B12 60.95(12) .
Cl6 B6 B11 B12 -152.02(10) .
B10 B6 B11 B12 -37.35(10) .
B2 B6 B11 B12 100.42(11) .
B5 B6 B11 B12 -0.09(14) .
C1A B6 B11 B7 -2.04(13) .
Cl6 B6 B11 B7 144.98(11) .
B10 B6 B11 B7 -100.34(11) .
B2 B6 B11 B7 37.42(10) .
B5 B6 B11 B7 -63.08(13) .
C1A B6 B11 B10 98.30(11) .
Cl6 B6 B11 B10 -114.68(13) .
B2 B6 B11 B10 137.76(11) .
B5 B6 B11 B10 37.26(10) .
B3 B7 B11 Cl11 148.76(10) .
B2 B7 B11 Cl11 111.05(12) .
B12 B7 B11 Cl11 -111.45(12) .
Cl7 B7 B11 Cl11 0.07(16) .
B8 B7 B11 Cl11 -147.99(10) .
B3 B7 B11 B2 37.72(10) .
B12 B7 B11 B2 137.50(10) .
Cl7 B7 B11 B2 -110.98(12) .
B8 B7 B11 B2 100.96(11) .
B3 B7 B11 B6 -0.03(14) .
B2 B7 B11 B6 -37.75(10) .
B12 B7 B11 B6 99.76(11) .
Cl7 B7 B11 B6 -148.73(10) .
B8 B7 B11 B6 63.21(13) .
B3 B7 B11 B12 -99.79(11) .
B2 B7 B11 B12 -137.50(10) .
Cl7 B7 B11 B12 111.51(11) .
B8 B7 B11 B12 -36.55(10) .
B3 B7 B11 B10 -63.11(13) .
B2 B7 B11 B10 -100.83(11) .
B12 B7 B11 B10 36.68(10) .
Cl7 B7 B11 B10 148.19(10) .
B8 B7 B11 B10 0.13(13) .
Cl10 B10 B11 Cl11 0.45(17) .
B5 B10 B11 Cl11 -149.06(10) .
B6 B10 B11 Cl11 -111.32(12) .
B12 B10 B11 Cl11 110.92(12) .
B9 B10 B11 Cl11 147.78(10) .
Cl10 B10 B11 B2 149.70(10) .
B5 B10 B11 B2 0.19(14) .
B6 B10 B11 B2 37.93(10) .
B12 B10 B11 B2 -99.83(11) .
B9 B10 B11 B2 -62.97(13) .
Cl10 B10 B11 B6 111.77(12) .
B5 B10 B11 B6 -37.74(10) .
B12 B10 B11 B6 -137.76(11) .
B9 B10 B11 B6 -100.90(11) .
Cl10 B10 B11 B12 -110.47(12) .
B5 B10 B11 B12 100.02(11) .
B6 B10 B11 B12 137.76(11) .
B9 B10 B11 B12 36.86(10) .
Cl10 B10 B11 B7 -147.22(10) .
B5 B10 B11 B7 63.27(13) .
B6 B10 B11 B7 101.01(11) .
B12 B10 B11 B7 -36.75(10) .
B9 B10 B11 B7 0.11(13) .
Cl10 B10 B12 Cl12 0.66(17) .
B5 B10 B12 Cl12 148.66(10) .
B6 B10 B12 Cl12 -147.47(10) .
B11 B10 B12 Cl12 -110.03(11) .
B9 B10 B12 Cl12 111.24(12) .
Cl10 B10 B12 B7 147.96(10) .
B5 B10 B12 B7 -64.04(13) .
B6 B10 B12 B7 -0.17(14) .
B11 B10 B12 B7 37.27(10) .
B9 B10 B12 B7 -101.46(11) .
Cl10 B10 B12 B9 -110.58(12) .
B5 B10 B12 B9 37.42(10) .
B6 B10 B12 B9 101.29(11) .
B11 B10 B12 B9 138.72(10) .
Cl10 B10 B12 B8 -147.75(10) .
B5 B10 B12 B8 0.25(14) .
B6 B10 B12 B8 64.13(13) .
B11 B10 B12 B8 101.56(11) .
B9 B10 B12 B8 -37.17(10) .
Cl10 B10 B12 B11 110.69(12) .
B5 B10 B12 B11 -101.31(11) .
B6 B10 B12 B11 -37.43(10) .
B9 B10 B12 B11 -138.72(10) .
B3 B7 B12 B10 64.02(13) .
B2 B7 B12 B10 0.33(13) .
Cl7 B7 B12 B10 -146.73(10) .
B11 B7 B12 B10 -37.34(10) .
B8 B7 B12 B10 101.85(11) .
B3 B7 B12 Cl12 -149.79(10) .
B2 B7 B12 Cl12 146.52(10) .
Cl7 B7 B12 Cl12 -0.53(17) .
B11 B7 B12 Cl12 108.86(12) .
B8 B7 B12 Cl12 -111.96(12) .
B3 B7 B12 B9 -0.45(14) .
B2 B7 B12 B9 -64.14(13) .
Cl7 B7 B12 B9 148.80(10) .
B11 B7 B12 B9 -101.81(11) .
B8 B7 B12 B9 37.38(10) .
B3 B7 B12 B8 -37.83(10) .
B2 B7 B12 B8 -101.52(11) .
Cl7 B7 B12 B8 111.42(12) .
B11 B7 B12 B8 -139.19(10) .
B3 B7 B12 B11 101.36(11) .
B2 B7 B12 B11 37.66(10) .
Cl7 B7 B12 B11 -109.39(12) .
B8 B7 B12 B11 139.19(10) .
Cl9 B9 B12 B10 110.47(13) .
B4 B9 B12 B10 -101.05(11) .
B5 B9 B12 B10 -37.19(10) .
B8 B9 B12 B10 -138.94(11) .
Cl9 B9 B12 Cl12 1.77(17) .
B4 B9 B12 Cl12 150.24(10) .
B5 B9 B12 Cl12 -145.89(10) .
B8 B9 B12 Cl12 112.36(12) .
B10 B9 B12 Cl12 -108.71(12) .
Cl9 B9 B12 B7 -148.01(11) .
B4 B9 B12 B7 0.46(14) .
B5 B9 B12 B7 64.33(13) .
B8 B9 B12 B7 -37.42(10) .
B10 B9 B12 B7 101.51(11) .
Cl9 B9 B12 B8 -110.59(13) .
B4 B9 B12 B8 37.89(10) .
B5 B9 B12 B8 101.75(11) .
B10 B9 B12 B8 138.94(11) .
Cl9 B9 B12 B11 147.87(10) .
B4 B9 B12 B11 -63.65(13) .
B5 B9 B12 B11 0.21(14) .
B8 B9 B12 B11 -101.54(11) .
B10 B9 B12 B11 37.40(10) .
B3 B8 B12 B10 -63.57(13) .
B4 B8 B12 B10 -0.23(14) .
Cl8 B8 B12 B10 149.22(10) .
B9 B8 B12 B10 37.31(10) .
B7 B8 B12 B10 -101.27(11) .
B3 B8 B12 Cl12 149.19(10) .
B4 B8 B12 Cl12 -147.46(10) .
Cl8 B8 B12 Cl12 1.98(17) .
B9 B8 B12 Cl12 -109.93(12) .
B7 B8 B12 Cl12 111.50(12) .
B3 B8 B12 B7 37.70(10) .
B4 B8 B12 B7 101.04(11) .
Cl8 B8 B12 B7 -109.52(12) .
B9 B8 B12 B7 138.58(11) .
B3 B8 B12 B9 -100.88(11) .
B4 B8 B12 B9 -37.54(10) .
Cl8 B8 B12 B9 111.91(12) .
B7 B8 B12 B9 -138.58(11) .
B3 B8 B12 B11 0.79(14) .
B4 B8 B12 B11 64.14(13) .
Cl8 B8 B12 B11 -146.42(10) .
B9 B8 B12 B11 101.67(11) .
B7 B8 B12 B11 -36.90(10) .
Cl11 B11 B12 B10 -111.34(12) .
B2 B11 B12 B10 101.04(11) .
B6 B11 B12 B10 37.42(10) .
B7 B11 B12 B10 138.69(10) .
Cl11 B11 B12 Cl12 -2.36(16) .
B2 B11 B12 Cl12 -149.98(10) .
B6 B11 B12 Cl12 146.39(10) .
B7 B11 B12 Cl12 -112.33(11) .
B10 B11 B12 Cl12 108.98(11) .
Cl11 B11 B12 B7 109.97(12) .
B2 B11 B12 B7 -37.65(10) .
B6 B11 B12 B7 -101.28(11) .
B10 B11 B12 B7 -138.69(10) .
Cl11 B11 B12 B9 -148.83(10) .
B2 B11 B12 B9 63.55(13) .
B6 B11 B12 B9 -0.08(14) .
B7 B11 B12 B9 101.20(11) .
B10 B11 B12 B9 -37.49(10) .
Cl11 B11 B12 B8 146.94(10) .
B2 B11 B12 B8 -0.68(14) .
B6 B11 B12 B8 -64.31(13) .
B7 B11 B12 B8 36.97(10) .
B10 B11 B12 B8 -101.73(11) .
F1B C1B C2B C3B 178.5(2) 2_556
C3B C1B C2B C3B 0.2(3) 2_556
F1B C1B C3B C2B -178.5(2) 2_556
C2B C1B C3B C2B -0.2(3) 2_556
